data_9017378
loop_
_publ_author_name
'Aurivillius, B.'

_publ_section_title
;
 Pyrolysis products of Bi2(SO4)3. II. Crystal structure of Bi2O(SO4)2
;
_journal_name_full 'Acta Chemica Scandinavica'
_journal_page_first 95
_journal_page_last 110
_journal_volume A42
_journal_year 1988
_chemical_compound_source Synthetic
_chemical_formula_sum 'Bi2 O9 S2'
_space_group_IT_number 15
_space_group_name_Hall '-C 2yc'
_space_group_name_H-M_alt 'C 1 2/c 1'
_symmetry_space_group_name_H-M 'C 1 2/c 1'
_cell_angle_alpha 90
_cell_angle_beta 119.55
_cell_angle_gamma 90
_cell_length_a 32.160
_cell_length_b 6.7606
_cell_length_c 22.612
_cell_formula_units_Z 24
_cell_volume 4276.834
_database_code_amcsd 0020216
_exptl_crystal_density_diffrn 5.834
_cod_data_source_file inputs/fixed/downloads/14/14131.cif
_cod_data_source_block 14131
_cod_original_formula_sum 'Bi2 S2 O9'
_cod_database_code 9017378
_amcsd_formula_title Bi2O(SO4)2

loop_
_space_group_symop_operation_xyz
x,y,z
1/2+x,1/2+y,z
x,-y,1/2+z
1/2+x,1/2-y,1/2+z
-x,y,1/2-z
1/2-x,1/2+y,1/2-z
-x,-y,-z
1/2-x,1/2-y,-z

loop_
_atom_site_label
_atom_site_fract_x
_atom_site_fract_y
_atom_site_fract_z
_atom_site_U_iso_or_equiv
Bi1 0.64570 0.55300 0.20600 0.01191
Bi2 0.60410 0.50900 0.01740 0.01178
Bi3 0.72660 0.56780 0.12740 0.01153
Bi4 0.68620 0.45990 -0.05990 0.01178
Bi5 0.02400 0.50980 0.12040 0.01115
Bi6 0.93860 0.53890 0.19080 0.01343
S1 0.63980 0.03300 0.22190 0.01013
S2 0.58480 -0.00300 -0.00190 0.01393
S3 0.74920 0.05500 0.17660 0.00380
S4 0.69750 -0.02900 -0.04280 0.01520
S5 0.02380 0.04100 0.10100 0.01393
S6 0.92080 0.04700 0.17810 0.01013
O1 0.00720 0.54000 0.20200 0.00253
O2 0.65540 0.53900 0.12000 0.00633
O3 0.67320 0.49800 0.02000 0.01140
O4 0.62970 -0.09700 0.16600 0.01267
O5 0.66420 0.21900 0.21200 0.01773
O6 0.67640 -0.05800 0.29200 0.02660
O7 0.60110 0.09600 0.22800 0.01267
O8 0.61620 -0.16200 0.00100 0.00633
O9 0.54800 -0.06800 0.01600 0.01773
O10 0.55630 0.04600 -0.07700 0.01393
O11 0.61330 0.18500 0.03600 0.01520
O12 0.78700 -0.00700 0.16300 0.02660
O13 0.77310 0.08800 0.25400 0.00380
O14 0.72340 0.23200 0.13700 0.02786
O15 0.71170 -0.10700 0.15400 0.01646
O16 0.66190 0.13300 -0.05300 0.00380
O17 0.73600 0.07300 -0.05500 0.01520
O18 0.72080 -0.11100 0.02900 0.01013
O19 0.67250 -0.19800 -0.09300 0.01393
O20 0.04320 0.17300 0.15900 0.00253
O21 -0.00610 0.14300 0.04500 0.01140
O22 0.07260 -0.02200 0.10600 0.00887
O23 -0.00080 -0.14100 0.11100 0.02280
O24 0.89390 -0.01000 0.10100 0.00380
O25 0.95760 0.20300 0.19200 0.01773
O26 0.94830 -0.12100 0.21400 0.00887
O27 0.88240 0.10400 0.18800 0.02786

loop_
_cod_related_entry_id
_cod_related_entry_database
_cod_related_entry_code
1 AMCSD 0020216
